data_4119919
loop_
_publ_author_name
'J\"urgen Bauer'
'Holger Braunschweig'
'Alexander Damme'
'Jose Oscar Carlos'
'Jimenez-Halla, Thomas Kramer'
'Krzysztof Radacki'
'Rong Shang'
'Eva Siedler'
'Qing Ye'

_publ_contact_author_address
; Institut fuer Anorganische Chemie
Universitaet Wuerzburg
Am Hubland
97074 Wuerzburg, Germany
;
_publ_contact_author_email H.Braunschweig@mail.uni-wuerzburg.de
_publ_contact_author_fax +49-931-3184623
_publ_contact_author_name 'Prof. Dr. Holger Braunschweig'
_publ_contact_author_phone +49-931-3185260
_publ_section_title
;
 Metathesis Reactions of a Manganese Borylene Complex with Polar
 Heteroatom-Carbon Double Bonds: A Pathway to Previously Inaccessible
 Carbene Complexes
;
_journal_name_full 'Journal of the American Chemical Society'
_journal_page_first 8726
_journal_page_last 8734
_journal_paper_doi 10.1021/ja403389w
_journal_volume 135
_journal_year 2013
_chemical_formula_moiety 'C17 H19 Mn O2'
_chemical_formula_sum 'C17 H19 Mn O2'
_chemical_formula_weight 310.26
_chemical_name_common
;
?
;
_chemical_name_systematic
; 
?
;
_space_group_IT_number 2
_symmetry_cell_setting triclinic
_symmetry_space_group_name_Hall '-P 1'
_symmetry_space_group_name_H-M 'P -1'
_atom_sites_solution_hydrogens geom
_atom_sites_solution_primary direct
_atom_sites_solution_secondary difmap
_audit_creation_method SHELXL-97
_cell_angle_alpha 104.20(4)
_cell_angle_beta 102.87(3)
_cell_angle_gamma 104.90(3)
_cell_formula_units_Z 2
_cell_length_a 6.7387(13)
_cell_length_b 9.5344(19)
_cell_length_c 12.317(3)
_cell_measurement_temperature 100(2)
_cell_volume 706.0(4)
_computing_cell_refinement 'Saint+ ver. 7.68A (Bruker AXS)'
_computing_data_collection 'APEX2 ver. 2010.3 (Bruker AXS)'
_computing_data_reduction 'Saint+ ver. 7.68A (Bruker AXS)'
_computing_molecular_graphics 'XP ver. 5.1 (Bruker AXS, 1998)'
_computing_publication_material 'SHELXL-97 (Sheldrick, 2008)'
_computing_structure_refinement 'SHELXL-97 (Sheldrick, 2008)'
_computing_structure_solution 'SHELXS-97 (Sheldrick, 2008)'
_diffrn_ambient_temperature 100(2)
_diffrn_detector_area_resol_mean 8.333
_diffrn_measured_fraction_theta_full 0.994
_diffrn_measured_fraction_theta_max 0.991
_diffrn_measurement_device_type 'Bruker X8-APEX II'
_diffrn_measurement_method '\f and \w scans'
_diffrn_radiation_monochromator 'multi-layer mirror'
_diffrn_radiation_source 'rotating anode'
_diffrn_radiation_type MoK\a
_diffrn_radiation_wavelength 0.71073
_diffrn_reflns_av_R_equivalents 0.0000
_diffrn_reflns_av_sigmaI/netI 0.0447
_diffrn_reflns_limit_h_max 7
_diffrn_reflns_limit_h_min -8
_diffrn_reflns_limit_k_max 11
_diffrn_reflns_limit_k_min -11
_diffrn_reflns_limit_l_max 15
_diffrn_reflns_limit_l_min 0
_diffrn_reflns_number 2771
_diffrn_reflns_theta_full 26.00
_diffrn_reflns_theta_max 26.04
_diffrn_reflns_theta_min 1.79
_exptl_absorpt_coefficient_mu 0.933
_exptl_absorpt_correction_T_max 0.745318
_exptl_absorpt_correction_T_min 0.430568
_exptl_absorpt_correction_type multi-scan
_exptl_absorpt_process_details 'TwinAbs 2008/3 (Bruker 2008)'
_exptl_crystal_colour orange
_exptl_crystal_density_diffrn 1.459
_exptl_crystal_description block
_exptl_crystal_F_000 324
_exptl_crystal_size_max 0.50
_exptl_crystal_size_mid 0.47
_exptl_crystal_size_min 0.17
_refine_diff_density_max 1.245
_refine_diff_density_min -0.322
_refine_diff_density_rms 0.084
_refine_ls_extinction_method none
_refine_ls_goodness_of_fit_ref 1.106
_refine_ls_hydrogen_treatment constr
_refine_ls_matrix_type full
_refine_ls_number_parameters 182
_refine_ls_number_reflns 2771
_refine_ls_number_restraints 0
_refine_ls_restrained_S_all 1.106
_refine_ls_R_factor_all 0.0473
_refine_ls_R_factor_gt 0.0447
_refine_ls_shift/su_max 0.000
_refine_ls_shift/su_mean 0.000
_refine_ls_structure_factor_coef Fsqd
_refine_ls_weighting_details 'calc w=1/[\s^2^(Fo^2^)+(0.0543P)^2^+1.0798P] where P=(Fo^2^+2Fc^2^)/3'
_refine_ls_weighting_scheme calc
_refine_ls_wR_factor_gt 0.1162
_refine_ls_wR_factor_ref 0.1172
_reflns_number_gt 2626
_reflns_number_total 2771
_reflns_threshold_expression >2sigma(I)
_cod_data_source_file ja403389w_si_002_4.cif
_cod_data_source_block 3c
_cod_original_cell_volume 706.0(3)
_cod_database_code 4119919

loop_
_symmetry_equiv_pos_as_xyz
'x, y, z'
'-x, -y, -z'

loop_
_atom_site_label
_atom_site_type_symbol
_atom_site_fract_x
_atom_site_fract_y
_atom_site_fract_z
_atom_site_U_iso_or_equiv
_atom_site_adp_type
_atom_site_occupancy
_atom_site_symmetry_multiplicity
_atom_site_calc_flag
_atom_site_refinement_flags
Mn1 Mn 0.40062(8) 0.89490(6) 0.71287(4) 0.01429(16) Uani 1 1 d .
C2 C 0.6413(6) 0.9227(4) 0.8238(3) 0.0206(7) Uani 1 1 d .
O3 O 0.7943(4) 0.9369(4) 0.8963(2) 0.0326(7) Uani 1 1 d .
C4 C 0.4956(5) 0.7883(4) 0.6072(3) 0.0172(7) Uani 1 1 d .
O5 O 0.5610(4) 0.7191(3) 0.5408(2) 0.0249(6) Uani 1 1 d .
C6 C 0.4197(6) 1.1294(4) 0.7892(3) 0.0228(8) Uani 1 1 d .
H6 H 0.5211 1.1957 0.8624 0.027 Uiso 1 1 calc R
C7 C 0.2094(6) 1.0295(4) 0.7731(4) 0.0247(8) Uani 1 1 d .
H7 H 0.1461 1.0181 0.8334 0.030 Uiso 1 1 calc R
C8 C 0.1132(6) 0.9512(4) 0.6521(4) 0.0274(9) Uani 1 1 d .
H8 H -0.0268 0.8771 0.6161 0.033 Uiso 1 1 calc R
C9 C 0.2628(6) 1.0024(4) 0.5924(3) 0.0239(8) Uani 1 1 d .
H9 H 0.2395 0.9683 0.5100 0.029 Uiso 1 1 calc R
C10 C 0.4509(6) 1.1124(4) 0.6774(3) 0.0226(8) Uani 1 1 d .
H10 H 0.5763 1.1656 0.6624 0.027 Uiso 1 1 calc R
C11 C 0.2677(5) 0.7183(4) 0.7434(3) 0.0151(7) Uani 1 1 d .
C12 C 0.3694(6) 0.5954(4) 0.7577(3) 0.0180(7) Uani 1 1 d .
H12 H 0.5124 0.6221 0.7430 0.022 Uiso 1 1 calc R
C13 C 0.4023(6) 0.5878(5) 0.8850(3) 0.0240(8) Uani 1 1 d .
H13A H 0.4717 0.5101 0.8952 0.029 Uiso 1 1 calc R
H13B H 0.4974 0.6884 0.9424 0.029 Uiso 1 1 calc R
C14 C 0.1816(6) 0.5448(4) 0.9065(3) 0.0213(8) Uani 1 1 d .
H14 H 0.2015 0.5405 0.9884 0.026 Uiso 1 1 calc R
C15 C 0.0790(6) 0.6673(4) 0.8909(3) 0.0208(7) Uani 1 1 d .
H15A H 0.1728 0.7684 0.9482 0.025 Uiso 1 1 calc R
H15B H -0.0624 0.6423 0.9058 0.025 Uiso 1 1 calc R
C16 C 0.0481(5) 0.6743(4) 0.7640(3) 0.0169(7) Uani 1 1 d .
H16 H -0.0217 0.7529 0.7536 0.020 Uiso 1 1 calc R
C17 C -0.0992(6) 0.5150(4) 0.6762(3) 0.0232(8) Uani 1 1 d .
H17A H -0.2416 0.4887 0.6897 0.028 Uiso 1 1 calc R
H17B H -0.1214 0.5179 0.5947 0.028 Uiso 1 1 calc R
C18 C 0.0042(6) 0.3930(4) 0.6922(3) 0.0249(8) Uani 1 1 d .
H18 H -0.0909 0.2907 0.6349 0.030 Uiso 1 1 calc R
C19 C 0.2222(7) 0.4364(4) 0.6695(4) 0.0258(8) Uani 1 1 d .
H19A H 0.2010 0.4394 0.5880 0.031 Uiso 1 1 calc R
H19B H 0.2916 0.3583 0.6784 0.031 Uiso 1 1 calc R
C20 C 0.0357(7) 0.3873(4) 0.8180(3) 0.0246(8) Uani 1 1 d .
H20A H 0.1023 0.3084 0.8285 0.030 Uiso 1 1 calc R
H20B H -0.1059 0.3591 0.8322 0.030 Uiso 1 1 calc R

loop_
_atom_site_aniso_label
_atom_site_aniso_U_11
_atom_site_aniso_U_22
_atom_site_aniso_U_33
_atom_site_aniso_U_23
_atom_site_aniso_U_13
_atom_site_aniso_U_12
Mn1 0.0133(3) 0.0143(3) 0.0162(3) 0.0059(2) 0.0052(2) 0.00441(18)
C2 0.0182(17) 0.0205(18) 0.0228(18) 0.0031(15) 0.0091(15) 0.0072(14)
O3 0.0195(14) 0.0424(18) 0.0283(15) 0.0023(13) 0.0003(12) 0.0122(13)
C4 0.0153(16) 0.0171(17) 0.0195(17) 0.0110(14) 0.0047(14) 0.0016(13)
O5 0.0254(14) 0.0290(14) 0.0233(13) 0.0060(11) 0.0139(11) 0.0106(12)
C6 0.028(2) 0.0179(18) 0.0244(19) 0.0061(15) 0.0096(16) 0.0098(15)
C7 0.031(2) 0.0189(18) 0.037(2) 0.0146(17) 0.0200(17) 0.0151(16)
C8 0.0162(17) 0.0211(19) 0.049(2) 0.0194(18) 0.0058(17) 0.0092(15)
C9 0.030(2) 0.0197(18) 0.0251(19) 0.0119(15) 0.0048(16) 0.0109(16)
C10 0.0253(19) 0.0165(17) 0.0275(19) 0.0108(15) 0.0093(15) 0.0048(15)
C11 0.0174(16) 0.0176(16) 0.0119(15) 0.0046(13) 0.0051(13) 0.0080(13)
C12 0.0200(17) 0.0214(18) 0.0211(17) 0.0129(14) 0.0106(14) 0.0112(14)
C13 0.0243(19) 0.034(2) 0.0235(19) 0.0176(16) 0.0098(15) 0.0155(16)
C14 0.0270(19) 0.0260(19) 0.0157(17) 0.0100(15) 0.0105(15) 0.0101(16)
C15 0.0227(18) 0.0219(18) 0.0194(17) 0.0052(14) 0.0124(14) 0.0066(15)
C16 0.0160(16) 0.0171(17) 0.0228(17) 0.0104(14) 0.0086(14) 0.0079(13)
C17 0.0229(18) 0.0249(19) 0.0182(17) 0.0069(15) 0.0049(14) 0.0030(15)
C18 0.034(2) 0.0140(17) 0.025(2) 0.0041(15) 0.0142(17) 0.0043(15)
C19 0.040(2) 0.0210(19) 0.0270(19) 0.0093(16) 0.0209(17) 0.0169(17)
C20 0.035(2) 0.0180(18) 0.029(2) 0.0108(15) 0.0193(17) 0.0108(16)

loop_
_atom_type_symbol
_atom_type_description
_atom_type_scat_dispersion_real
_atom_type_scat_dispersion_imag
_atom_type_scat_source
C C 0.0033 0.0016 'International Tables Vol C Tables 4.2.6.8 and 6.1.1.4'
H H 0.0000 0.0000 'International Tables Vol C Tables 4.2.6.8 and 6.1.1.4'
O O 0.0106 0.0060 'International Tables Vol C Tables 4.2.6.8 and 6.1.1.4'
Mn Mn 0.3368 0.7283 'International Tables Vol C Tables 4.2.6.8 and 6.1.1.4'

loop_
_geom_angle_atom_site_label_1
_geom_angle_atom_site_label_2
_geom_angle_atom_site_label_3
_geom_angle
C2 Mn1 C4 88.73(16)
C2 Mn1 C11 89.07(16)
C4 Mn1 C11 91.14(15)
C2 Mn1 C6 90.65(17)
C4 Mn1 C6 138.62(15)
C11 Mn1 C6 130.22(15)
C2 Mn1 C7 113.50(16)
C4 Mn1 C7 156.02(16)
C11 Mn1 C7 97.80(15)
C6 Mn1 C7 38.63(15)
C2 Mn1 C8 151.25(17)
C4 Mn1 C8 118.99(17)
C11 Mn1 C8 97.28(15)
C6 Mn1 C8 63.92(16)
C7 Mn1 C8 37.93(16)
C2 Mn1 C9 141.87(16)
C4 Mn1 C9 93.19(15)
C11 Mn1 C9 128.90(15)
C6 Mn1 C9 63.58(15)
C7 Mn1 C9 63.93(15)
C8 Mn1 C9 38.49(16)
C2 Mn1 C10 104.85(16)
C4 Mn1 C10 102.77(15)
C11 Mn1 C10 160.35(15)
C6 Mn1 C10 38.06(15)
C7 Mn1 C10 64.13(15)
C8 Mn1 C10 63.91(15)
C9 Mn1 C10 37.77(15)
O3 C2 Mn1 178.0(4)
O5 C4 Mn1 178.4(3)
C10 C6 C7 108.2(3)
C10 C6 Mn1 71.7(2)
C7 C6 Mn1 70.7(2)
C10 C6 H6 125.9
C7 C6 H6 125.9
Mn1 C6 H6 123.3
C8 C7 C6 107.7(3)
C8 C7 Mn1 71.2(2)
C6 C7 Mn1 70.7(2)
C8 C7 H7 126.1
C6 C7 H7 126.1
Mn1 C7 H7 123.6
C7 C8 C9 108.1(3)
C7 C8 Mn1 70.9(2)
C9 C8 Mn1 71.2(2)
C7 C8 H8 126.0
C9 C8 H8 126.0
Mn1 C8 H8 123.6
C10 C9 C8 108.1(3)
C10 C9 Mn1 71.3(2)
C8 C9 Mn1 70.3(2)
C10 C9 H9 126.0
C8 C9 H9 126.0
Mn1 C9 H9 124.1
C9 C10 C6 107.9(3)
C9 C10 Mn1 71.0(2)
C6 C10 Mn1 70.2(2)
C9 C10 H10 126.0
C6 C10 H10 126.0
Mn1 C10 H10 124.4
C16 C11 C12 108.5(3)
C16 C11 Mn1 126.9(2)
C12 C11 Mn1 124.5(2)
C11 C12 C19 110.6(3)
C11 C12 C13 109.6(3)
C19 C12 C13 108.9(3)
C11 C12 H12 109.2
C19 C12 H12 109.2
C13 C12 H12 109.2
C14 C13 C12 109.0(3)
C14 C13 H13A 109.9
C12 C13 H13A 109.9
C14 C13 H13B 109.9
C12 C13 H13B 109.9
H13A C13 H13B 108.3
C15 C14 C13 108.7(3)
C15 C14 C20 110.0(3)
C13 C14 C20 109.6(3)
C15 C14 H14 109.5
C13 C14 H14 109.5
C20 C14 H14 109.5
C14 C15 C16 109.6(3)
C14 C15 H15A 109.7
C16 C15 H15A 109.7
C14 C15 H15B 109.7
C16 C15 H15B 109.7
H15A C15 H15B 108.2
C11 C16 C17 110.5(3)
C11 C16 C15 109.3(3)
C17 C16 C15 108.7(3)
C11 C16 H16 109.4
C17 C16 H16 109.4
C15 C16 H16 109.4
C18 C17 C16 110.0(3)
C18 C17 H17A 109.7
C16 C17 H17A 109.7
C18 C17 H17B 109.7
C16 C17 H17B 109.7
H17A C17 H17B 108.2
C19 C18 C17 108.2(3)
C19 C18 C20 110.0(3)
C17 C18 C20 109.5(3)
C19 C18 H18 109.7
C17 C18 H18 109.7
C20 C18 H18 109.7
C18 C19 C12 109.8(3)
C18 C19 H19A 109.7
C12 C19 H19A 109.7
C18 C19 H19B 109.7
C12 C19 H19B 109.7
H19A C19 H19B 108.2
C18 C20 C14 109.8(3)
C18 C20 H20A 109.7
C14 C20 H20A 109.7
C18 C20 H20B 109.7
C14 C20 H20B 109.7
H20A C20 H20B 108.2

loop_
_geom_bond_atom_site_label_1
_geom_bond_atom_site_label_2
_geom_bond_distance
Mn1 C2 1.783(4)
Mn1 C4 1.787(4)
Mn1 C11 1.862(4)
Mn1 C6 2.160(4)
Mn1 C7 2.160(4)
Mn1 C8 2.164(4)
Mn1 C9 2.176(4)
Mn1 C10 2.180(4)
C2 O3 1.157(5)
C4 O5 1.159(4)
C6 C10 1.415(5)
C6 C7 1.429(6)
C6 H6 0.9500
C7 C8 1.405(6)
C7 H7 0.9500
C8 C9 1.431(6)
C8 H8 0.9500
C9 C10 1.410(5)
C9 H9 0.9500
C10 H10 0.9500
C11 C16 1.526(5)
C11 C12 1.528(5)
C12 C19 1.550(5)
C12 C13 1.556(5)
C12 H12 1.0000
C13 C14 1.538(5)
C13 H13A 0.9900
C13 H13B 0.9900
C14 C15 1.532(5)
C14 C20 1.540(5)
C14 H14 1.0000
C15 C16 1.551(5)
C15 H15A 0.9900
C15 H15B 0.9900
C16 C17 1.550(5)
C16 H16 1.0000
C17 C18 1.532(5)
C17 H17A 0.9900
C17 H17B 0.9900
C18 C19 1.528(5)
C18 C20 1.532(5)
C18 H18 1.0000
C19 H19A 0.9900
C19 H19B 0.9900
C20 H20A 0.9900
C20 H20B 0.9900

loop_
_geom_torsion_atom_site_label_1
_geom_torsion_atom_site_label_2
_geom_torsion_atom_site_label_3
_geom_torsion_atom_site_label_4
_geom_torsion
C4 Mn1 C2 O3 -91(10)
C11 Mn1 C2 O3 0(10)
C6 Mn1 C2 O3 131(10)
C7 Mn1 C2 O3 98(10)
C8 Mn1 C2 O3 104(10)
C9 Mn1 C2 O3 176(100)
C10 Mn1 C2 O3 166(10)
C2 Mn1 C4 O5 13(11)
C11 Mn1 C4 O5 -76(11)
C6 Mn1 C4 O5 102(11)
C7 Mn1 C4 O5 171(11)
C8 Mn1 C4 O5 -175(100)
C9 Mn1 C4 O5 155(11)
C10 Mn1 C4 O5 118(11)
C2 Mn1 C6 C10 113.7(2)
C4 Mn1 C6 C10 24.8(3)
C11 Mn1 C6 C10 -157.0(2)
C7 Mn1 C6 C10 -117.7(3)
C8 Mn1 C6 C10 -80.3(2)
C9 Mn1 C6 C10 -37.1(2)
C2 Mn1 C6 C7 -128.7(2)
C4 Mn1 C6 C7 142.5(3)
C11 Mn1 C6 C7 -39.3(3)
C8 Mn1 C6 C7 37.4(2)
C9 Mn1 C6 C7 80.5(2)
C10 Mn1 C6 C7 117.7(3)
C10 C6 C7 C8 0.4(4)
Mn1 C6 C7 C8 -61.9(3)
C10 C6 C7 Mn1 62.3(3)
C2 Mn1 C7 C8 175.8(2)
C4 Mn1 C7 C8 19.1(5)
C11 Mn1 C7 C8 -91.9(2)
C6 Mn1 C7 C8 117.4(3)
C9 Mn1 C7 C8 37.8(2)
C10 Mn1 C7 C8 80.0(2)
C2 Mn1 C7 C6 58.4(3)
C4 Mn1 C7 C6 -98.3(4)
C11 Mn1 C7 C6 150.8(2)
C8 Mn1 C7 C6 -117.4(3)
C9 Mn1 C7 C6 -79.6(2)
C10 Mn1 C7 C6 -37.4(2)
C6 C7 C8 C9 -0.2(4)
Mn1 C7 C8 C9 -61.8(3)
C6 C7 C8 Mn1 61.6(3)
C2 Mn1 C8 C7 -8.1(4)
C4 Mn1 C8 C7 -171.3(2)
C11 Mn1 C8 C7 93.4(2)
C6 Mn1 C8 C7 -38.1(2)
C9 Mn1 C8 C7 -117.7(3)
C10 Mn1 C8 C7 -80.7(2)
C2 Mn1 C8 C9 109.6(4)
C4 Mn1 C8 C9 -53.5(3)
C11 Mn1 C8 C9 -148.9(2)
C6 Mn1 C8 C9 79.6(2)
C7 Mn1 C8 C9 117.7(3)
C10 Mn1 C8 C9 37.0(2)
C7 C8 C9 C10 0.0(4)
Mn1 C8 C9 C10 -61.6(3)
C7 C8 C9 Mn1 61.6(3)
C2 Mn1 C9 C10 -14.8(4)
C4 Mn1 C9 C10 -106.8(2)
C11 Mn1 C9 C10 159.1(2)
C6 Mn1 C9 C10 37.4(2)
C7 Mn1 C9 C10 80.7(3)
C8 Mn1 C9 C10 118.0(3)
C2 Mn1 C9 C8 -132.8(3)
C4 Mn1 C9 C8 135.2(3)
C11 Mn1 C9 C8 41.1(3)
C6 Mn1 C9 C8 -80.6(3)
C7 Mn1 C9 C8 -37.3(2)
C10 Mn1 C9 C8 -118.0(3)
C8 C9 C10 C6 0.2(4)
Mn1 C9 C10 C6 -60.8(3)
C8 C9 C10 Mn1 61.0(3)
C7 C6 C10 C9 -0.4(4)
Mn1 C6 C10 C9 61.3(3)
C7 C6 C10 Mn1 -61.6(3)
C2 Mn1 C10 C9 170.6(2)
C4 Mn1 C10 C9 78.5(3)
C11 Mn1 C10 C9 -55.6(5)
C6 Mn1 C10 C9 -118.0(3)
C7 Mn1 C10 C9 -80.1(3)
C8 Mn1 C10 C9 -37.7(2)
C2 Mn1 C10 C6 -71.4(3)
C4 Mn1 C10 C6 -163.5(2)
C11 Mn1 C10 C6 62.5(5)
C7 Mn1 C10 C6 37.9(2)
C8 Mn1 C10 C6 80.3(3)
C9 Mn1 C10 C6 118.0(3)
C2 Mn1 C11 C16 131.2(3)
C4 Mn1 C11 C16 -140.1(3)
C6 Mn1 C11 C16 41.1(4)
C7 Mn1 C11 C16 17.6(3)
C8 Mn1 C11 C16 -20.7(3)
C9 Mn1 C11 C16 -45.1(4)
C10 Mn1 C11 C16 -4.6(6)
C2 Mn1 C11 C12 -45.8(3)
C4 Mn1 C11 C12 43.0(3)
C6 Mn1 C11 C12 -135.8(3)
C7 Mn1 C11 C12 -159.4(3)
C8 Mn1 C11 C12 162.4(3)
C9 Mn1 C11 C12 138.0(3)
C10 Mn1 C11 C12 178.5(3)
C16 C11 C12 C19 58.8(4)
Mn1 C11 C12 C19 -123.8(3)
C16 C11 C12 C13 -61.3(4)
Mn1 C11 C12 C13 116.1(3)
C11 C12 C13 C14 61.0(4)
C19 C12 C13 C14 -60.1(4)
C12 C13 C14 C15 -59.9(4)
C12 C13 C14 C20 60.3(4)
C13 C14 C15 C16 60.4(4)
C20 C14 C15 C16 -59.7(4)
C12 C11 C16 C17 -58.4(3)
Mn1 C11 C16 C17 124.2(3)
C12 C11 C16 C15 61.1(3)
Mn1 C11 C16 C15 -116.2(3)
C14 C15 C16 C11 -61.3(4)
C14 C15 C16 C17 59.4(4)
C11 C16 C17 C18 60.2(4)
C15 C16 C17 C18 -59.8(4)
C16 C17 C18 C19 -59.9(4)
C16 C17 C18 C20 60.1(4)
C17 C18 C19 C12 60.0(4)
C20 C18 C19 C12 -59.6(4)
C11 C12 C19 C18 -60.7(4)
C13 C12 C19 C18 59.8(4)
C19 C18 C20 C14 59.4(4)
C17 C18 C20 C14 -59.4(4)
C15 C14 C20 C18 59.6(4)
C13 C14 C20 C18 -59.9(4)
